data_2012564
loop_
_publ_author_name
'Patel, Urmila H.'
'Dave, Chaitanya G.'
'Jotani, Mukesh M.'
'Shah, Hetal C.'

_publ_section_title
;
 1,3-Dimethyl-2-oxo-4,6-diphenyl-1,2,3,4-tetrahydropyridine-3-carbonitrile
;
_journal_issue 3
_journal_name_full 'Acta Crystallographica Section C'
_journal_page_first o191
_journal_page_last o192
_journal_paper_doi 10.1107/S0108270102000185
_journal_volume 58
_journal_year 2002
_chemical_formula_moiety 'C20 H18 N2 O'
_chemical_formula_sum 'C20 H18 N2 O'
_chemical_formula_weight 302.36
_chemical_name_systematic
;
1,3-dimethyl-2-oxo-4,6-diphenyl-1,2,3,4-tetrahydropyridine-3-carbonitrile
;
_space_group_IT_number 14
_symmetry_cell_setting monoclinic
_symmetry_space_group_name_Hall '-P 2ybc'
_symmetry_space_group_name_H-M 'P 1 21/c 1'
_cell_angle_alpha 90
_cell_angle_beta 110.117(13)
_cell_angle_gamma 90
_cell_formula_units_Z 4
_cell_length_a 13.738(3)
_cell_length_b 7.4751(16)
_cell_length_c 17.1566(18)
_cell_measurement_reflns_used 25
_cell_measurement_temperature 293(2)
_cell_measurement_theta_max 35
_cell_measurement_theta_min 25
_cell_volume 1654.4(6)
_computing_cell_refinement 'CAD-4 Software (Enraf-Nonius, 1989)'
_computing_data_collection 'CAD-4 Software (Enraf-Nonius, 1989)'
_computing_data_reduction 'MolEN (Nonius, 1997)'
_computing_molecular_graphics 'ORTEPII (Johnson, 1976)'
_computing_publication_material SHELXL97
_computing_structure_refinement 'SHELXL97 (Sheldrick 1997)'
_computing_structure_solution 'SHELXS97 (Sheldrick 1990)'
_diffrn_ambient_temperature 293(2)
_diffrn_measured_fraction_theta_full .922
_diffrn_measured_fraction_theta_max .923
_diffrn_measurement_device 'Enraf-Nonius CAD-4'
_diffrn_measurement_method \w/2\q
_diffrn_radiation_monochromator graphite
_diffrn_radiation_source 'fine-focus sealed tube'
_diffrn_radiation_type CuK\a
_diffrn_radiation_wavelength 1.54180
_diffrn_reflns_av_R_equivalents .029
_diffrn_reflns_av_sigmaI/netI .015
_diffrn_reflns_limit_h_max 16
_diffrn_reflns_limit_h_min 0
_diffrn_reflns_limit_k_max 8
_diffrn_reflns_limit_k_min 0
_diffrn_reflns_limit_l_max 19
_diffrn_reflns_limit_l_min -20
_diffrn_reflns_number 3141
_diffrn_reflns_theta_full 67.98
_diffrn_reflns_theta_max 67.98
_diffrn_reflns_theta_min 3.43
_diffrn_standards_decay_% 1
_diffrn_standards_interval_time 60
_diffrn_standards_number 2
_exptl_absorpt_coefficient_mu .595
_exptl_absorpt_correction_T_max .942
_exptl_absorpt_correction_T_min .931
_exptl_absorpt_correction_type empirical
_exptl_absorpt_process_details 'via \y scan (North et al., 1968)'
_exptl_crystal_colour colourless
_exptl_crystal_density_diffrn 1.214
_exptl_crystal_density_meas 1.204
_exptl_crystal_density_method flotation
_exptl_crystal_description needle
_exptl_crystal_F_000 640
_exptl_crystal_size_max .2
_exptl_crystal_size_mid .1
_exptl_crystal_size_min .1
_refine_diff_density_max '0.36 or 0.46?'
_refine_diff_density_min '-0.23 or -0.18?'
_refine_ls_extinction_coef .0042(5)
_refine_ls_extinction_expression Fc^*^=kFc[1+0.001xFc^2^\l^3^/sin(2\q)]^-1/4^
_refine_ls_extinction_method 'SHELXL97 (Sheldrick, 1997)'
_refine_ls_goodness_of_fit_ref 1.055
_refine_ls_hydrogen_treatment constr
_refine_ls_matrix_type full
_refine_ls_number_parameters 220
_refine_ls_number_reflns 3010
_refine_ls_restrained_S_all 1.055
_refine_ls_R_factor_all .054
_refine_ls_R_factor_gt .046
_refine_ls_shift/su_max .034
_refine_ls_shift/su_mean .001
_refine_ls_structure_factor_coef Fsqd
_refine_ls_weighting_scheme calc
_refine_ls_wR_factor_gt .133
_refine_ls_wR_factor_ref .141
_reflns_number_gt 2548
_reflns_number_observed 3010
_reflns_number_total 3141
_reflns_observed_criterion '> 4\s(Fo)'
_reflns_threshold_expression I>2\s(I)
_cod_data_source_file de1177.cif
_cod_data_source_block I
_cod_original_cell_volume 1654.4(5)
_cod_original_sg_symbol_H-M 'P 21/c'
_cod_database_code 2012564
_cod_database_fobs_code 2012564

loop_
_symmetry_equiv_pos_as_xyz
'x, y, z'
'-x, y+1/2, -z+1/2'
'-x, -y, -z'
'x, -y-1/2, z-1/2'

loop_
_atom_site_label
_atom_site_fract_x
_atom_site_fract_y
_atom_site_fract_z
_atom_site_U_iso_or_equiv
_atom_site_adp_type
_atom_site_calc_flag
_atom_site_refinement_flags
_atom_site_occupancy
_atom_site_disorder_assembly
_atom_site_disorder_group
_atom_site_type_symbol
O1 .77347(14) .2377(2) .43189(12) .0884(8) Uani d P 1.013(6) . . O
N1 .82256(11) -.0167(2) .38443(9) .0534(4) Uani d . 1 . . N
N2 .73306(17) -.2059(3) .56059(12) .0863(6) Uani d . 1 . . N
C5 .79970(13) -.1966(2) .35755(10) .0479(4) Uani d . 1 . . C
C4 .70478(12) -.2589(2) .34080(10) .0481(4) Uani d . 1 . . C
H4 .6907 -.3777 .3247 .058 Uiso calc R 1 . . H
C3 .61949(13) -.1424(2) .34718(10) .0467(4) Uani d . 1 . . C
H3 .5991 -.0641 .2984 .056 Uiso calc R 1 . . H
C2 .66548(14) -.0194(2) .42420(11) .0512(4) Uani d . 1 . . C
C1 .75905(15) .0806(3) .41405(12) .0574(5) Uani d . 1 . . C
C20 .90697(17) .0788(3) .36906(14) .0701(6) Uani d . 1 . . C
H20A .9462 -.0035 .3486 .105 Uiso calc R 1 . . H
H20B .9514 .1315 .4199 .105 Uiso calc R 1 . . H
H20C .8788 .1710 .3286 .105 Uiso calc R 1 . . H
C12 .88503(13) -.3076(2) .34924(10) .0485(4) Uani d . 1 . . C
C13 .97872(15) -.3286(3) .41369(12) .0635(5) Uani d . 1 . . C
H13 .9908 -.2663 .4631 .076 Uiso calc R 1 . . H
C14 1.05406(16) -.4411(3) .40519(14) .0718(6) Uani d . 1 . . C
H14 1.1167 -.4534 .4488 .086 Uiso calc R 1 . . H
C15 1.03754(16) -.5343(3) .33358(15) .0681(6) Uani d . 1 . . C
H15 1.0883 -.6111 .3285 .082 Uiso calc R 1 . . H
C16 .94566(16) -.5142(3) .26894(13) .0630(5) Uani d . 1 . . C
H16 .9343 -.5772 .2199 .076 Uiso calc R 1 . . H
C17 .86985(14) -.4009(2) .27638(11) .0521(4) Uani d . 1 . . C
H17 .8081 -.3872 .2320 .062 Uiso calc R 1 . . H
C6 .52275(12) -.2408(2) .34581(10) .0453(4) Uani d . 1 . . C
C7 .52640(13) -.3973(2) .38960(11) .0489(4) Uani d . 1 . . C
H7 .5902 -.4470 .4201 .059 Uiso calc R 1 . . H
C8 .43610(14) -.4808(3) .38843(12) .0562(5) Uani d . 1 . . C
H8 .4398 -.5859 .4183 .067 Uiso calc R 1 . . H
C9 .34157(14) -.4106(3) .34381(13) .0640(5) Uani d . 1 . . C
H9 .2811 -.4657 .3443 .077 Uiso calc R 1 . . H
C10 .33677(15) -.2578(3) .29831(17) .0760(7) Uani d . 1 . . C
H10 .2727 -.2106 .2666 .091 Uiso calc R 1 . . H
C11 .42643(15) -.1743(3) .29955(14) .0661(5) Uani d . 1 . . C
H11 .4221 -.0707 .2685 .079 Uiso calc R 1 . . H
C18 .70442(15) -.1267(3) .50049(12) .0578(5) Uani d . 1 . . C
C19 .58755(18) .1167(3) .43317(15) .0721(6) Uani d . 1 . . C
H19A .5620 .1874 .3836 .108 Uiso calc R 1 . . H
H19B .6207 .1932 .4797 .108 Uiso calc R 1 . . H
H19C .5308 .0552 .4419 .108 Uiso calc R 1 . . H

loop_
_atom_site_aniso_label
_atom_site_aniso_U_11
_atom_site_aniso_U_22
_atom_site_aniso_U_33
_atom_site_aniso_U_12
_atom_site_aniso_U_13
_atom_site_aniso_U_23
O1 .1115(14) .0549(10) .1181(15) -.0284(8) .0642(11) -.0326(9)
N1 .0604(9) .0502(9) .0569(8) -.0159(7) .0296(7) -.0095(7)
N2 .0972(15) .1006(16) .0549(10) -.0116(12) .0182(10) .0084(10)
C5 .0538(9) .0494(9) .0436(8) -.0082(8) .0207(7) -.0062(7)
C4 .0505(9) .0482(9) .0490(9) -.0073(7) .0213(7) -.0094(7)
C3 .0545(9) .0441(9) .0439(8) -.0028(7) .0199(7) .0018(7)
C2 .0629(10) .0438(9) .0532(9) -.0020(8) .0279(8) -.0031(7)
C1 .0715(12) .0470(10) .0590(10) -.0134(9) .0292(9) -.0095(8)
C20 .0729(13) .0680(13) .0803(14) -.0278(11) .0404(11) -.0133(11)
C12 .0491(9) .0521(10) .0494(9) -.0088(7) .0234(7) -.0033(7)
C13 .0592(11) .0770(14) .0533(10) -.0043(10) .0181(9) -.0077(10)
C14 .0522(11) .0845(15) .0765(13) .0015(10) .0193(10) .0058(12)
C15 .0623(12) .0640(12) .0905(15) .0002(10) .0423(11) .0014(11)
C16 .0734(13) .0620(12) .0680(12) -.0109(10) .0427(10) -.0106(9)
C17 .0556(10) .0564(10) .0497(9) -.0102(8) .0251(8) -.0047(8)
C6 .0461(9) .0450(9) .0459(8) .0028(7) .0171(7) .0025(7)
C7 .0468(9) .0471(9) .0522(9) .0036(7) .0165(7) .0052(7)
C8 .0592(11) .0522(10) .0627(11) -.0042(8) .0280(9) .0031(8)
C9 .0482(10) .0673(13) .0819(13) -.0059(9) .0294(9) -.0069(11)
C10 .0444(10) .0729(14) .1014(17) .0118(10) .0134(10) .0086(13)
C11 .0555(11) .0585(12) .0763(13) .0086(9) .0122(9) .0191(10)
C18 .0653(11) .0619(12) .0491(10) -.0101(9) .0233(9) -.0072(9)
C19 .0837(14) .0550(12) .0917(15) .0041(10) .0481(13) -.0091(11)

loop_
_atom_type_symbol
_atom_type_description
_atom_type_scat_dispersion_real
_atom_type_scat_dispersion_imag
_atom_type_scat_source
C C .0033 .0016 'International Tables Vol C Tables 4.2.6.8 and 6.1.1.4'
H H .0000 .0000 'International Tables Vol C Tables 4.2.6.8 and 6.1.1.4'
N N .0061 .0033 'International Tables Vol C Tables 4.2.6.8 and 6.1.1.4'
O O .0492 .0322 'International Tables Vol C Tables 4.2.6.8 and 6.1.1.4'

loop_
_geom_angle_atom_site_label_1
_geom_angle_atom_site_label_2
_geom_angle_atom_site_label_3
_geom_angle
_geom_angle_publ_flag
C1 N1 C5 121.87(14) y
C1 N1 C20 117.20(16) ?
C5 N1 C20 120.27(15) ?
C4 C5 N1 119.75(16) ?
C4 C5 C12 122.43(16) ?
N1 C5 C12 117.83(14) ?
C5 C4 C3 121.28(16) y
C5 C4 H4 119.4 ?
C3 C4 H4 119.4 ?
C4 C3 C6 115.00(14) ?
C4 C3 C2 107.90(13) y
C6 C3 C2 113.52(13) ?
C4 C3 H3 106.6 ?
C6 C3 H3 106.6 ?
C2 C3 H3 106.6 ?
C18 C2 C19 109.14(16) y
C18 C2 C1 107.56(15) ?
C19 C2 C1 109.21(15) ?
C18 C2 C3 110.55(14) ?
C19 C2 C3 112.75(16) ?
C1 C2 C3 107.49(13) y
O1 C1 N1 122.78(18) ?
O1 C1 C2 120.61(18) ?
N1 C1 C2 116.61(15) ?
N1 C20 H20A 109.5 ?
N1 C20 H20B 109.5 ?
H20A C20 H20B 109.5 ?
N1 C20 H20C 109.5 ?
H20A C20 H20C 109.5 ?
H20B C20 H20C 109.5 ?
C17 C12 C13 118.25(17) ?
C17 C12 C5 119.38(15) ?
C13 C12 C5 122.30(16) ?
C14 C13 C12 120.59(19) ?
C14 C13 H13 119.7 ?
C12 C13 H13 119.7 ?
C15 C14 C13 120.6(2) ?
C15 C14 H14 119.7 ?
C13 C14 H14 119.7 ?
C14 C15 C16 119.7(2) ?
C14 C15 H15 120.2 ?
C16 C15 H15 120.2 ?
C15 C16 C17 120.35(19) ?
C15 C16 H16 119.8 ?
C17 C16 H16 119.8 ?
C16 C17 C12 120.56(18) ?
C16 C17 H17 119.7 ?
C12 C17 H17 119.7 ?
C11 C6 C7 117.76(16) ?
C11 C6 C3 119.83(16) ?
C7 C6 C3 122.41(15) ?
C6 C7 C8 120.64(16) ?
C6 C7 H7 119.7 ?
C8 C7 H7 119.7 ?
C9 C8 C7 120.66(18) ?
C9 C8 H8 119.7 ?
C7 C8 H8 119.7 ?
C8 C9 C10 119.31(18) ?
C8 C9 H9 120.3 ?
C10 C9 H9 120.3 ?
C9 C10 C11 120.10(18) ?
C9 C10 H10 119.9 ?
C11 C10 H10 119.9 ?
C10 C11 C6 121.49(19) ?
C10 C11 H11 119.3 ?
C6 C11 H11 119.3 ?
N2 C18 C2 177.8(2) y
C2 C19 H19A 109.5 ?
C2 C19 H19B 109.5 ?
H19A C19 H19B 109.5 ?
C2 C19 H19C 109.5 ?
H19A C19 H19C 109.5 ?
H19B C19 H19C 109.5 ?

loop_
_geom_bond_atom_site_label_1
_geom_bond_atom_site_label_2
_geom_bond_site_symmetry_2
_geom_bond_distance
_geom_bond_publ_flag
O1 C1 . 1.212(2) y
N1 C1 . 1.361(2) y
N1 C5 . 1.421(2) y
N1 C20 . 1.461(2) y
N2 C18 . 1.135(3) y
C5 C4 . 1.320(2) ?
C5 C12 . 1.482(2) y
C4 C3 . 1.494(2) ?
C4 H4 . .9300 ?
C3 C6 . 1.512(2) y
C3 C2 . 1.555(2) ?
C3 H3 . .9800 ?
C2 C18 . 1.470(3) y
C2 C19 . 1.522(3) y
C2 C1 . 1.548(2) y
C20 H20A . .9600 ?
C20 H20B . .9600 ?
C20 H20C . .9600 ?
C12 C17 . 1.383(2) ?
C12 C13 . 1.387(3) ?
C13 C14 . 1.380(3) ?
C13 H13 . .9300 ?
C14 C15 . 1.362(3) ?
C14 H14 . .9300 ?
C15 C16 . 1.372(3) ?
C15 H15 . .9300 ?
C16 C17 . 1.382(3) ?
C16 H16 . .9300 ?
C17 H17 . .9300 ?
C6 C11 . 1.380(2) ?
C6 C7 . 1.382(2) ?
C7 C8 . 1.383(2) ?
C7 H7 . .9300 ?
C8 C9 . 1.366(3) ?
C8 H8 . .9300 ?
C9 C10 . 1.372(3) ?
C9 H9 . .9300 ?
C10 C11 . 1.374(3) ?
C10 H10 . .9300 ?
C11 H11 . .9300 ?
C19 H19A . .9600 ?
C19 H19B . .9600 ?
C19 H19C . .9600 ?

loop_
_geom_torsion_atom_site_label_1
_geom_torsion_atom_site_label_2
_geom_torsion_atom_site_label_3
_geom_torsion_atom_site_label_4
_geom_torsion
_geom_torsion_publ_flag
C1 N1 C5 C4 17.3(3) ?
C20 N1 C5 C4 -153.18(18) ?
C1 N1 C5 C12 -162.90(16) ?
C20 N1 C5 C12 26.7(2) ?
N1 C5 C4 C3 1.8(2) ?
C12 C5 C4 C3 -178.07(14) ?
C5 C4 C3 C6 -166.41(16) ?
C5 C4 C3 C2 -38.6(2) ?
C4 C3 C2 C18 -62.22(18) ?
C6 C3 C2 C18 66.46(19) ?
C4 C3 C2 C19 175.31(15) ?
C6 C3 C2 C19 -56.0(2) ?
C4 C3 C2 C1 54.90(18) ?
C6 C3 C2 C1 -176.42(14) ?
C5 N1 C1 O1 -174.80(19) y
C20 N1 C1 O1 -4.1(3) ?
C5 N1 C1 C2 5.1(3) ?
C20 N1 C1 C2 175.85(17) ?
C18 C2 C1 O1 -102.1(2) y
C19 C2 C1 O1 16.2(3) ?
C3 C2 C1 O1 138.8(2) ?
C18 C2 C1 N1 77.9(2) ?
C19 C2 C1 N1 -163.74(18) ?
C3 C2 C1 N1 -41.1(2) ?
C4 C5 C12 C17 50.4(2) ?
N1 C5 C12 C17 -129.39(17) ?
C4 C5 C12 C13 -126.4(2) ?
N1 C5 C12 C13 53.8(2) y
C17 C12 C13 C14 -.6(3) ?
C5 C12 C13 C14 176.27(19) ?
C12 C13 C14 C15 -.4(3) ?
C13 C14 C15 C16 .9(3) ?
C14 C15 C16 C17 -.3(3) ?
C15 C16 C17 C12 -.7(3) ?
C13 C12 C17 C16 1.1(3) ?
C5 C12 C17 C16 -175.85(16) ?
C4 C3 C6 C11 -137.37(18) ?
C2 C3 C6 C11 97.7(2) ?
C4 C3 C6 C7 42.6(2) ?
C2 C3 C6 C7 -82.3(2) y
C11 C6 C7 C8 -1.7(3) ?
C3 C6 C7 C8 178.33(16) ?
C6 C7 C8 C9 .2(3) ?
C7 C8 C9 C10 1.5(3) ?
C8 C9 C10 C11 -1.7(4) ?
C9 C10 C11 C6 .1(4) ?
C7 C6 C11 C10 1.5(3) ?
C3 C6 C11 C10 -178.5(2) ?
C19 C2 C18 N2 -12(6) ?
C1 C2 C18 N2 107(6) ?
C3 C2 C18 N2 -136(6) ?
